data_7232945
loop_
_publ_author_name
'Ghosh, Tanmoy Kumar'
'Mahapatra, Prithwish'
'Jana, Subrata'
'Ghosh, Ashutosh'

_publ_section_title
;
 Variation of nuclearity in NiII complexes of a Schiff base ligand:
 crystal structures and magnetic studies
;
_journal_issue 31
_journal_name_full CrystEngComm
_journal_page_first 4620
_journal_paper_doi 10.1039/C9CE00574A
_journal_volume 21
_journal_year 2019
_chemical_formula_sum 'C24 H38 N8 Ni2 O13'
_chemical_formula_weight 764.00
_space_group_crystal_system monoclinic
_space_group_IT_number 14
_space_group_name_Hall '-P 2yn'
_space_group_name_H-M_alt 'P 1 21/n 1'
_symmetry_space_group_name_Hall '-P 2yn'
_symmetry_space_group_name_H-M 'P 1 21/n 1'
_atom_sites_solution_hydrogens mixed
_audit_creation_method SHELXL-2016/6
_audit_update_record
;
2019-04-03 deposited with the CCDC.    2019-06-24 downloaded from the CCDC.
;
_cell_angle_alpha 90
_cell_angle_beta 90.275(2)
_cell_angle_gamma 90
_cell_formula_units_Z 4
_cell_length_a 5.1874(4)
_cell_length_b 34.715(3)
_cell_length_c 18.1886(15)
_cell_measurement_reflns_used 104175
_cell_measurement_temperature 292(2)
_cell_measurement_theta_max 28.369
_cell_measurement_theta_min 2.086
_cell_volume 3275.4(5)
_computing_cell_refinement 'Bruker SAINT'
_computing_data_collection 'Bruker APEX2'
_computing_data_reduction 'Bruker SAINT'
_computing_structure_refinement 'SHELXL-2016/6 (Sheldrick, 2016)'
_computing_structure_solution 'SHELXT 2014/4 (Sheldrick, 2014)'
_diffrn_ambient_temperature 292(2)
_diffrn_measured_fraction_theta_full 0.999
_diffrn_measured_fraction_theta_max 0.999
_diffrn_measurement_device_type 'Bruker APEX-II CCD'
_diffrn_measurement_method '\f and \w scans'
_diffrn_radiation_type MoK\a
_diffrn_radiation_wavelength 0.71073
_diffrn_reflns_av_R_equivalents 0.0809
_diffrn_reflns_av_unetI/netI 0.0445
_diffrn_reflns_Laue_measured_fraction_full 0.999
_diffrn_reflns_Laue_measured_fraction_max 0.999
_diffrn_reflns_limit_h_max 6
_diffrn_reflns_limit_h_min -6
_diffrn_reflns_limit_k_max 46
_diffrn_reflns_limit_k_min -46
_diffrn_reflns_limit_l_max 24
_diffrn_reflns_limit_l_min -24
_diffrn_reflns_number 104175
_diffrn_reflns_point_group_measured_fraction_full 0.999
_diffrn_reflns_point_group_measured_fraction_max 0.999
_diffrn_reflns_theta_full 25.242
_diffrn_reflns_theta_max 28.369
_diffrn_reflns_theta_min 2.086
_exptl_absorpt_coefficient_mu 1.224
_exptl_absorpt_correction_T_max .885
_exptl_absorpt_correction_T_min .662
_exptl_absorpt_correction_type empirical
_exptl_absorpt_process_details sadabs
_exptl_crystal_colour red
_exptl_crystal_density_diffrn 1.549
_exptl_crystal_description block
_exptl_crystal_F_000 1592
_exptl_crystal_size_max .48
_exptl_crystal_size_mid .33
_exptl_crystal_size_min .10
_refine_diff_density_max 1.280
_refine_diff_density_min -0.532
_refine_diff_density_rms 0.105
_refine_ls_extinction_method none
_refine_ls_goodness_of_fit_ref 1.142
_refine_ls_hydrogen_treatment constr
_refine_ls_matrix_type full
_refine_ls_number_parameters 404
_refine_ls_number_reflns 8159
_refine_ls_number_restraints 13
_refine_ls_restrained_S_all 1.144
_refine_ls_R_factor_all 0.1168
_refine_ls_R_factor_gt 0.0806
_refine_ls_shift/su_max 0.001
_refine_ls_shift/su_mean 0.000
_refine_ls_structure_factor_coef Fsqd
_refine_ls_weighting_details 'w=1/[\s^2^(Fo^2^)+(0.0859P)^2^+7.5016P] where P=(Fo^2^+2Fc^2^)/3'
_refine_ls_weighting_scheme calc
_refine_ls_wR_factor_gt 0.1946
_refine_ls_wR_factor_ref 0.2110
_reflns_Friedel_coverage 0.000
_reflns_number_gt 5916
_reflns_number_total 8159
_reflns_threshold_expression 'I > 2\s(I)'
_cod_data_source_file c9ce00574a2.cif
_cod_data_source_block 1
_cod_depositor_comments 'Adding full bibliography for 7232945--7232948.cif.'
_cod_original_cell_volume 3275.3(5)
_cod_database_code 7232945
_shelx_shelxl_version_number 2016/6
_shelx_space_group_comment
;
The symmetry employed for this shelxl refinement is uniquely defined
by the following loop, which should always be used as a source of
symmetry information in preference to the above space-group names.
They are only intended as comments.
;

loop_
_space_group_symop_operation_xyz
'x, y, z'
'-x+1/2, y+1/2, -z+1/2'
'-x, -y, -z'
'x-1/2, -y-1/2, z-1/2'

loop_
_atom_site_label
_atom_site_type_symbol
_atom_site_fract_x
_atom_site_fract_y
_atom_site_fract_z
_atom_site_U_iso_or_equiv
_atom_site_adp_type
_atom_site_occupancy
_atom_site_site_symmetry_order
_atom_site_calc_flag
_atom_site_refinement_flags_posn
_atom_site_refinement_flags_adp
Ni1 Ni 0.79255(11) 0.79472(2) 0.85695(3) 0.03319(17) Uani 1 1 d . .
Ni2 Ni 0.31907(12) 0.51878(2) 0.73182(4) 0.0449(2) Uani 1 1 d . .
O1A O 1.0285(6) 0.75605(9) 0.84722(17) 0.0384(7) Uani 1 1 d . .
O2A O 1.3889(8) 0.70558(11) 0.8626(2) 0.0544(10) Uani 1 1 d . .
O1B O 0.5560(7) 0.55028(11) 0.7762(2) 0.0505(9) Uani 1 1 d . .
N1A N 0.7999(8) 0.81062(11) 0.7602(2) 0.0377(9) Uani 1 1 d . .
N2A N 0.5808(7) 0.83795(11) 0.8744(2) 0.0375(9) Uani 1 1 d . .
H2A H 0.694933 0.859786 0.884838 0.045 Uiso 1 1 calc R U
N1B N 0.3116(8) 0.54398(12) 0.6435(2) 0.0446(10) Uani 1 1 d . .
N3A N 0.7187(8) 0.77972(12) 0.9561(2) 0.0426(9) Uani 1 1 d . .
H3AA H 0.614094 0.759398 0.955988 0.051 Uiso 1 1 calc R U
H3AB H 0.864104 0.773134 0.979025 0.051 Uiso 1 1 calc R U
O4 O 0.5079(10) 0.58354(17) 0.3529(3) 0.0869(15) Uani 1 1 d . .
N2B N 0.1002(9) 0.48206(13) 0.6871(3) 0.0549(12) Uani 1 1 d . .
H2B H 0.210399 0.462730 0.663685 0.066 Uiso 1 1 calc R U
N4 N 0.5120(10) 0.58277(14) 0.4194(3) 0.0560(12) Uani 1 1 d . .
O2B O 0.9190(9) 0.58149(15) 0.8526(2) 0.0715(13) Uani 1 1 d . .
O6 O 0.3792(11) 0.60500(15) 0.4548(3) 0.0921(18) Uani 1 1 d . .
C1A C 1.1560(9) 0.74776(13) 0.7874(3) 0.0354(10) Uani 1 1 d . .
C7A C 0.9276(10) 0.79501(15) 0.7084(3) 0.0452(12) Uani 1 1 d . .
H7A H 0.898036 0.803946 0.660918 0.054 Uiso 1 1 calc R U
C6B C 0.6363(10) 0.59168(14) 0.6725(3) 0.0436(11) Uani 1 1 d . .
C6A C 1.1136(10) 0.76470(14) 0.7177(3) 0.0400(11) Uani 1 1 d . .
C1B C 0.6823(9) 0.57816(15) 0.7437(3) 0.0428(11) Uani 1 1 d . .
C3A C 1.5005(10) 0.71012(15) 0.7329(3) 0.0484(13) Uani 1 1 d . .
H3A H 1.631988 0.692055 0.737642 0.058 Uiso 1 1 calc R U
C2A C 1.3572(9) 0.71975(14) 0.7931(3) 0.0405(11) Uani 1 1 d . .
C7B C 0.4438(10) 0.57439(16) 0.6268(3) 0.0479(12) Uani 1 1 d . .
H7B H 0.410675 0.585875 0.581576 0.057 Uiso 1 1 calc R U
N3B N 0.2646(11) 0.49127(17) 0.8209(3) 0.0696(15) Uani 1 1 d . .
H3BA H 0.415513 0.486367 0.842408 0.084 Uiso 1 1 calc R U
H3BB H 0.171291 0.505553 0.851494 0.084 Uiso 1 1 calc R U
C4A C 1.4529(12) 0.72686(17) 0.6649(3) 0.0543(14) Uani 1 1 d . .
H4A H 1.551188 0.719887 0.624399 0.065 Uiso 1 1 calc R U
C5A C 1.2632(11) 0.75336(17) 0.6577(3) 0.0481(13) Uani 1 1 d . .
H5A H 1.231490 0.764270 0.611834 0.058 Uiso 1 1 calc R U
C2B C 0.8885(10) 0.59604(16) 0.7843(3) 0.0487(13) Uani 1 1 d . .
C11A C 0.5954(11) 0.81205(16) 0.9951(3) 0.0493(13) Uani 1 1 d . .
H11A H 0.724729 0.829892 1.013300 0.059 Uiso 1 1 calc R U
H11B H 0.496095 0.802637 1.036409 0.059 Uiso 1 1 calc R U
C8A C 0.6363(11) 0.84453(16) 0.7446(3) 0.0518(13) Uani 1 1 d . .
H8AA H 0.549957 0.841582 0.697475 0.062 Uiso 1 1 calc R U
H8AB H 0.740127 0.867754 0.743196 0.062 Uiso 1 1 calc R U
C10A C 0.4236(10) 0.83143(17) 0.9406(3) 0.0509(13) Uani 1 1 d . .
H10A H 0.276536 0.815235 0.929053 0.061 Uiso 1 1 calc R U
H10B H 0.361431 0.855726 0.959977 0.061 Uiso 1 1 calc R U
C5B C 0.7846(11) 0.62163(16) 0.6430(4) 0.0551(14) Uani 1 1 d . .
H5B H 0.749408 0.630452 0.595697 0.066 Uiso 1 1 calc R U
C9A C 0.4410(10) 0.84686(16) 0.8058(3) 0.0503(13) Uani 1 1 d . .
H9AA H 0.366902 0.872483 0.808199 0.060 Uiso 1 1 calc R U
H9AB H 0.303236 0.828432 0.797767 0.060 Uiso 1 1 calc R U
C3B C 1.0287(11) 0.62505(16) 0.7529(4) 0.0573(15) Uani 1 1 d . .
H3B H 1.161252 0.636355 0.779887 0.069 Uiso 1 1 calc R U
C12A C 1.5987(11) 0.67972(16) 0.8751(4) 0.0554(14) Uani 1 1 d . .
H12A H 1.573797 0.656817 0.846321 0.083 Uiso 1 1 calc R U
H12B H 1.606166 0.673050 0.926262 0.083 Uiso 1 1 calc R U
H12C H 1.757125 0.691908 0.861049 0.083 Uiso 1 1 calc R U
O5 O 0.6520(14) 0.5603(2) 0.4521(4) 0.131(3) Uani 1 1 d . .
C8B C 0.1383(11) 0.52659(17) 0.5884(3) 0.0571(15) Uani 1 1 d . .
H8BA H 0.236734 0.511515 0.553480 0.069 Uiso 1 1 calc R U
H8BB H 0.046287 0.546540 0.561715 0.069 Uiso 1 1 calc R U
C9B C -0.0468(11) 0.50144(18) 0.6282(4) 0.0580(15) Uani 1 1 d . .
H9BA H -0.185068 0.516734 0.648937 0.070 Uiso 1 1 calc R U
H9BB H -0.121278 0.482595 0.594936 0.070 Uiso 1 1 calc R U
C4B C 0.9804(12) 0.63806(17) 0.6827(4) 0.0610(16) Uani 1 1 d . .
H4B H 1.079300 0.657721 0.662579 0.073 Uiso 1 1 calc R U
C10B C -0.0514(13) 0.4622(2) 0.7440(4) 0.073(2) Uani 1 1 d . .
H10C H -0.121190 0.438218 0.725016 0.088 Uiso 1 1 calc R U
H10D H -0.193017 0.478274 0.760193 0.088 Uiso 1 1 calc R U
C12B C 1.1155(15) 0.5981(3) 0.8993(4) 0.087(2) Uani 1 1 d . .
H12D H 1.280385 0.595609 0.876073 0.130 Uiso 1 1 calc R U
H12E H 1.118392 0.584819 0.945638 0.130 Uiso 1 1 calc R U
H12F H 1.078272 0.624838 0.907323 0.130 Uiso 1 1 calc R U
C11B C 0.1282(16) 0.4546(2) 0.8055(5) 0.090(2) Uani 1 1 d . .
H11C H 0.250383 0.434633 0.792119 0.107 Uiso 1 1 calc R U
H11D H 0.034214 0.446111 0.848584 0.107 Uiso 1 1 calc R U
N2 N 0.453(3) 0.3874(5) 0.9243(11) 0.252(8) Uiso 1 1 d D U
O3 O 0.355(5) 0.3674(7) 0.8773(14) 0.458(16) Uiso 1 1 d D U
O1 O 0.602(3) 0.4123(4) 0.9019(8) 0.247(6) Uiso 1 1 d D U
O2 O 0.382(6) 0.3855(9) 0.9864(13) 0.60(2) Uiso 1 1 d D U
O7 O 0.1915(9) 0.73941(14) 0.9972(2) 0.0681(12) Uani 1 1 d G .
H7C H 0.157697 0.736564 0.951729 0.102 Uiso 1 1 d G U
H7D H 0.177590 0.716911 1.015174 0.102 Uiso 1 1 d G U
O8 O 0.700(4) 0.5165(6) 0.9266(12) 0.378(11) Uiso 1 1 d . .
O9 O -0.0688(19) 0.33326(19) 0.9490(4) 0.142(3) Uani 1 1 d . .

loop_
_atom_site_aniso_label
_atom_site_aniso_U_11
_atom_site_aniso_U_22
_atom_site_aniso_U_33
_atom_site_aniso_U_23
_atom_site_aniso_U_13
_atom_site_aniso_U_12
Ni1 0.0289(3) 0.0328(3) 0.0378(3) -0.0026(2) 0.0007(2) 0.0011(2)
Ni2 0.0363(3) 0.0418(4) 0.0565(4) -0.0053(3) -0.0023(3) -0.0049(3)
O1A 0.0410(17) 0.0389(18) 0.0353(17) 0.0027(14) 0.0095(14) 0.0086(14)
O2A 0.055(2) 0.054(2) 0.055(2) 0.0086(18) 0.0101(18) 0.0200(18)
O1B 0.048(2) 0.056(2) 0.047(2) -0.0043(17) -0.0022(17) -0.0157(18)
N1A 0.038(2) 0.034(2) 0.040(2) -0.0018(17) -0.0066(17) 0.0030(17)
N2A 0.0327(19) 0.034(2) 0.045(2) -0.0048(17) -0.0038(17) -0.0003(16)
N1B 0.039(2) 0.041(2) 0.054(3) -0.0118(19) -0.0059(19) 0.0050(19)
N3A 0.037(2) 0.045(2) 0.046(2) 0.0021(19) 0.0073(18) -0.0015(18)
O4 0.089(4) 0.109(4) 0.063(3) -0.005(3) -0.002(3) -0.014(3)
N2B 0.038(2) 0.043(3) 0.083(4) -0.015(2) -0.007(2) 0.000(2)
N4 0.061(3) 0.042(3) 0.065(3) -0.002(2) -0.007(3) 0.003(2)
O2B 0.066(3) 0.094(3) 0.054(3) -0.011(2) -0.007(2) -0.033(3)
O6 0.119(4) 0.086(4) 0.072(3) 0.007(3) 0.008(3) 0.063(3)
C1A 0.034(2) 0.030(2) 0.042(3) -0.0030(19) 0.007(2) -0.0036(18)
C7A 0.053(3) 0.047(3) 0.035(2) 0.000(2) -0.005(2) -0.002(2)
C6B 0.039(3) 0.039(3) 0.052(3) -0.004(2) 0.005(2) 0.003(2)
C6A 0.044(3) 0.042(3) 0.034(2) -0.011(2) 0.001(2) -0.002(2)
C1B 0.037(2) 0.041(3) 0.050(3) -0.011(2) 0.008(2) -0.007(2)
C3A 0.043(3) 0.045(3) 0.057(3) -0.012(2) 0.007(2) 0.003(2)
C2A 0.040(3) 0.036(2) 0.045(3) -0.005(2) 0.005(2) 0.001(2)
C7B 0.050(3) 0.048(3) 0.046(3) -0.003(2) 0.000(2) 0.011(2)
N3B 0.060(3) 0.077(4) 0.071(4) 0.005(3) 0.002(3) -0.025(3)
C4A 0.059(3) 0.057(3) 0.048(3) -0.015(3) 0.015(3) -0.006(3)
C5A 0.058(3) 0.057(3) 0.030(2) -0.008(2) 0.005(2) -0.005(3)
C2B 0.043(3) 0.051(3) 0.052(3) -0.017(3) 0.006(2) -0.003(2)
C11A 0.048(3) 0.052(3) 0.048(3) -0.004(2) 0.015(2) 0.001(2)
C8A 0.061(3) 0.044(3) 0.050(3) 0.005(2) -0.005(3) 0.017(3)
C10A 0.040(3) 0.051(3) 0.062(3) -0.008(3) 0.011(2) 0.002(2)
C5B 0.057(3) 0.044(3) 0.065(4) 0.001(3) 0.013(3) 0.005(3)
C9A 0.042(3) 0.044(3) 0.065(4) -0.003(3) -0.011(3) 0.009(2)
C3B 0.044(3) 0.044(3) 0.084(5) -0.021(3) 0.009(3) -0.009(2)
C12A 0.044(3) 0.045(3) 0.077(4) 0.003(3) -0.001(3) 0.011(2)
O5 0.167(6) 0.124(5) 0.103(5) -0.009(4) -0.015(4) 0.107(5)
C8B 0.055(3) 0.058(4) 0.058(3) -0.015(3) -0.024(3) 0.010(3)
C9B 0.046(3) 0.054(3) 0.075(4) -0.018(3) -0.015(3) 0.004(3)
C4B 0.056(3) 0.043(3) 0.085(5) 0.000(3) 0.016(3) -0.007(3)
C10B 0.053(4) 0.056(4) 0.110(6) -0.003(4) -0.001(4) -0.017(3)
C12B 0.078(5) 0.114(6) 0.068(4) -0.032(4) -0.020(4) -0.020(5)
C11B 0.082(5) 0.074(5) 0.112(7) 0.019(5) -0.002(5) -0.030(4)
O7 0.067(3) 0.080(3) 0.056(3) 0.001(2) -0.005(2) 0.012(3)
O9 0.241(9) 0.091(5) 0.092(5) -0.006(4) -0.025(5) 0.020(5)

loop_
_atom_type_symbol
_atom_type_description
_atom_type_scat_dispersion_real
_atom_type_scat_dispersion_imag
_atom_type_scat_source
C C 0.0033 0.0016 'International Tables Vol C Tables 4.2.6.8 and 6.1.1.4'
H H 0.0000 0.0000 'International Tables Vol C Tables 4.2.6.8 and 6.1.1.4'
N N 0.0061 0.0033 'International Tables Vol C Tables 4.2.6.8 and 6.1.1.4'
O O 0.0106 0.0060 'International Tables Vol C Tables 4.2.6.8 and 6.1.1.4'
Ni Ni 0.3393 1.1124 'International Tables Vol C Tables 4.2.6.8 and 6.1.1.4'

loop_
_geom_angle_atom_site_label_1
_geom_angle_atom_site_label_2
_geom_angle_atom_site_label_3
_geom_angle
O1A Ni1 N1A 96.35(16)
O1A Ni1 N2A 172.67(17)
N1A Ni1 N2A 86.40(17)
O1A Ni1 N3A 91.63(16)
N1A Ni1 N3A 169.58(18)
N2A Ni1 N3A 86.50(18)
N1B Ni2 O1B 96.48(18)
N1B Ni2 N2B 86.2(2)
O1B Ni2 N2B 173.98(19)
N1B Ni2 N3B 170.1(2)
O1B Ni2 N3B 91.5(2)
N2B Ni2 N3B 86.4(2)
C1A O1A Ni1 125.8(3)
C2A O2A C12A 117.5(4)
C1B O1B Ni2 125.4(3)
C7A N1A C8A 119.7(4)
C7A N1A Ni1 126.2(4)
C8A N1A Ni1 114.1(3)
C9A N2A C10A 116.9(4)
C9A N2A Ni1 108.0(3)
C10A N2A Ni1 109.9(3)
C9A N2A H2A 107.2
C10A N2A H2A 107.2
Ni1 N2A H2A 107.2
C7B N1B C8B 119.8(5)
C7B N1B Ni2 125.9(4)
C8B N1B Ni2 114.3(4)
C11A N3A Ni1 109.5(3)
C11A N3A H3AA 109.8
Ni1 N3A H3AA 109.8
C11A N3A H3AB 109.8
Ni1 N3A H3AB 109.8
H3AA N3A H3AB 108.2
C9B N2B C10B 116.6(5)
C9B N2B Ni2 108.2(4)
C10B N2B Ni2 109.5(4)
C9B N2B H2B 107.4
C10B N2B H2B 107.4
Ni2 N2B H2B 107.4
O4 N4 O5 120.6(6)
O4 N4 O6 120.4(6)
O5 N4 O6 118.9(6)
C2B O2B C12B 118.1(5)
O1A C1A C6A 125.2(4)
O1A C1A C2A 117.5(4)
C6A C1A C2A 117.3(4)
N1A C7A C6A 125.1(5)
N1A C7A H7A 117.4
C6A C7A H7A 117.4
C1B C6B C5B 120.9(5)
C1B C6B C7B 120.9(5)
C5B C6B C7B 118.1(5)
C5A C6A C1A 119.9(5)
C5A C6A C7A 119.3(5)
C1A C6A C7A 120.8(4)
O1B C1B C6B 125.6(5)
O1B C1B C2B 117.4(5)
C6B C1B C2B 117.0(5)
C2A C3A C4A 121.0(5)
C2A C3A H3A 119.5
C4A C3A H3A 119.5
O2A C2A C3A 126.1(5)
O2A C2A C1A 113.4(4)
C3A C2A C1A 120.5(5)
N1B C7B C6B 125.2(5)
N1B C7B H7B 117.4
C6B C7B H7B 117.4
C11B N3B Ni2 110.1(5)
C11B N3B H3BA 109.6
Ni2 N3B H3BA 109.6
C11B N3B H3BB 109.6
Ni2 N3B H3BB 109.6
H3BA N3B H3BB 108.2
C5A C4A C3A 119.8(5)
C5A C4A H4A 120.1
C3A C4A H4A 120.1
C4A C5A C6A 121.4(5)
C4A C5A H5A 119.3
C6A C5A H5A 119.3
O2B C2B C3B 126.8(5)
O2B C2B C1B 113.3(5)
C3B C2B C1B 119.9(6)
N3A C11A C10A 106.4(4)
N3A C11A H11A 110.4
C10A C11A H11A 110.4
N3A C11A H11B 110.4
C10A C11A H11B 110.4
H11A C11A H11B 108.6
N1A C8A C9A 106.7(4)
N1A C8A H8AA 110.4
C9A C8A H8AA 110.4
N1A C8A H8AB 110.4
C9A C8A H8AB 110.4
H8AA C8A H8AB 108.6
N2A C10A C11A 106.3(4)
N2A C10A H10A 110.5
C11A C10A H10A 110.5
N2A C10A H10B 110.5
C11A C10A H10B 110.5
H10A C10A H10B 108.7
C4B C5B C6B 120.9(6)
C4B C5B H5B 119.5
C6B C5B H5B 119.5
N2A C9A C8A 106.5(4)
N2A C9A H9AA 110.4
C8A C9A H9AA 110.4
N2A C9A H9AB 110.4
C8A C9A H9AB 110.4
H9AA C9A H9AB 108.6
C2B C3B C4B 122.3(6)
C2B C3B H3B 118.9
C4B C3B H3B 118.9
O2A C12A H12A 109.5
O2A C12A H12B 109.5
H12A C12A H12B 109.5
O2A C12A H12C 109.5
H12A C12A H12C 109.5
H12B C12A H12C 109.5
N1B C8B C9B 107.6(5)
N1B C8B H8BA 110.2
C9B C8B H8BA 110.2
N1B C8B H8BB 110.2
C9B C8B H8BB 110.2
H8BA C8B H8BB 108.5
N2B C9B C8B 106.8(4)
N2B C9B H9BA 110.4
C8B C9B H9BA 110.4
N2B C9B H9BB 110.4
C8B C9B H9BB 110.4
H9BA C9B H9BB 108.6
C5B C4B C3B 119.0(6)
C5B C4B H4B 120.5
C3B C4B H4B 120.5
N2B C10B C11B 106.2(5)
N2B C10B H10C 110.5
C11B C10B H10C 110.5
N2B C10B H10D 110.5
C11B C10B H10D 110.5
H10C C10B H10D 108.7
O2B C12B H12D 109.5
O2B C12B H12E 109.5
H12D C12B H12E 109.5
O2B C12B H12F 109.5
H12D C12B H12F 109.5
H12E C12B H12F 109.5
C10B C11B N3B 106.7(6)
C10B C11B H11C 110.4
N3B C11B H11C 110.4
C10B C11B H11D 110.4
N3B C11B H11D 110.4
H11C C11B H11D 108.6
O2 N2 O3 120(2)
O2 N2 O1 123(2)
O3 N2 O1 115.6(19)
H7C O7 H7D 104.5

loop_
_geom_bond_atom_site_label_1
_geom_bond_atom_site_label_2
_geom_bond_distance
Ni1 O1A 1.826(3)
Ni1 N1A 1.844(4)
Ni1 N2A 1.887(4)
Ni1 N3A 1.917(4)
Ni2 N1B 1.830(5)
Ni2 O1B 1.830(4)
Ni2 N2B 1.889(4)
Ni2 N3B 1.903(5)
O1A C1A 1.308(5)
O2A C2A 1.365(6)
O2A C12A 1.428(6)
O1B C1B 1.311(6)
N1A C7A 1.275(7)
N1A C8A 1.478(6)
N2A C9A 1.472(7)
N2A C10A 1.475(7)
N2A H2A 0.9800
N1B C7B 1.295(7)
N1B C8B 1.472(7)
N3A C11A 1.475(7)
N3A H3AA 0.8900
N3A H3AB 0.8900
O4 N4 1.210(7)
N2B C9B 1.474(8)
N2B C10B 1.475(9)
N2B H2B 0.9800
N4 O5 1.219(7)
N4 O6 1.220(7)
O2B C2B 1.350(7)
O2B C12B 1.444(7)
C1A C6A 1.414(7)
C1A C2A 1.430(7)
C7A C6A 1.437(7)
C7A H7A 0.9300
C6B C1B 1.396(8)
C6B C5B 1.402(8)
C6B C7B 1.429(8)
C6A C5A 1.399(7)
C1B C2B 1.438(7)
C3A C2A 1.368(7)
C3A C4A 1.388(8)
C3A H3A 0.9300
C7B H7B 0.9300
N3B C11B 1.484(9)
N3B H3BA 0.8900
N3B H3BB 0.8900
C4A C5A 1.353(8)
C4A H4A 0.9300
C5A H5A 0.9300
C2B C3B 1.369(8)
C11A C10A 1.490(8)
C11A H11A 0.9700
C11A H11B 0.9700
C8A C9A 1.512(8)
C8A H8AA 0.9700
C8A H8AB 0.9700
C10A H10A 0.9700
C10A H10B 0.9700
C5B C4B 1.368(9)
C5B H5B 0.9300
C9A H9AA 0.9700
C9A H9AB 0.9700
C3B C4B 1.376(9)
C3B H3B 0.9300
C12A H12A 0.9600
C12A H12B 0.9600
C12A H12C 0.9600
C8B C9B 1.488(9)
C8B H8BA 0.9700
C8B H8BB 0.9700
C9B H9BA 0.9700
C9B H9BB 0.9700
C4B H4B 0.9300
C10B C11B 1.476(10)
C10B H10C 0.9700
C10B H10D 0.9700
C12B H12D 0.9600
C12B H12E 0.9600
C12B H12F 0.9600
C11B H11C 0.9700
C11B H11D 0.9700
N2 O2 1.190(13)
N2 O3 1.212(13)
N2 O1 1.231(12)
O7 H7C 0.8503
O7 H7D 0.8499
